data_4320215
loop_
_publ_author_name
'Kie-Moon Sung'
'R. H. Holm'

_publ_section_title
;
 Substitution and Oxidation Reactions of Bis(dithiolene)tungsten Complexes
 of Potential Relevance to Enzyme Sites
;
_journal_name_full 'Inorganic Chemistry'
_journal_page_first 4518
_journal_page_last 4525
_journal_paper_doi 10.1021/ic010421x
_journal_volume 40
_journal_year 2001
_chemical_formula_sum 'C28 H42 N S6 W'
_chemical_formula_weight 768.84
_chemical_name_systematic
;
?
;
_space_group_IT_number 61
_symmetry_cell_setting orthorhombic
_symmetry_space_group_name_Hall '-P 2ac 2ab'
_symmetry_space_group_name_H-M 'P b c a'
_atom_sites_solution_hydrogens geom
_atom_sites_solution_primary direct
_atom_sites_solution_secondary difmap
_audit_creation_method SHELXL-97
_cell_angle_alpha 90.00
_cell_angle_beta 90.00
_cell_angle_gamma 90.00
_cell_formula_units_Z 8
_cell_length_a 13.2822(5)
_cell_length_b 20.1469(7)
_cell_length_c 23.9424(9)
_cell_measurement_temperature 213(2)
_cell_volume 6406.9(4)
_computing_cell_refinement 'Bruker SMART'
_computing_data_collection 'Bruker SMART'
_computing_data_reduction 'Bruker SHELXTL'
_computing_molecular_graphics 'Bruker SHELXTL'
_computing_publication_material 'Bruker SHELXTL'
_computing_structure_refinement 'SHELXL-97 (Sheldrick, 1997)'
_computing_structure_solution 'SHELXS-97 (Sheldrick, 1990)'
_diffrn_ambient_temperature 213(2)
_diffrn_measured_fraction_theta_full 0.995
_diffrn_measured_fraction_theta_max 0.995
_diffrn_measurement_device_type 'CCD area detector'
_diffrn_measurement_method 'phi and omega scans'
_diffrn_radiation_monochromator graphite
_diffrn_radiation_source 'fine-focus sealed tube'
_diffrn_radiation_type MoK\a
_diffrn_radiation_wavelength 0.71073
_diffrn_reflns_av_R_equivalents 0.1077
_diffrn_reflns_av_sigmaI/netI 0.0819
_diffrn_reflns_limit_h_max 17
_diffrn_reflns_limit_h_min -17
_diffrn_reflns_limit_k_max 26
_diffrn_reflns_limit_k_min -25
_diffrn_reflns_limit_l_max 31
_diffrn_reflns_limit_l_min -26
_diffrn_reflns_number 41098
_diffrn_reflns_theta_full 28.30
_diffrn_reflns_theta_max 28.30
_diffrn_reflns_theta_min 1.70
_exptl_absorpt_coefficient_mu 4.016
_exptl_absorpt_correction_type SADABS
_exptl_crystal_density_diffrn 1.594
_exptl_crystal_density_method 'not measured'
_exptl_crystal_F_000 3096
_exptl_crystal_size_max 0.3
_exptl_crystal_size_mid 0.1
_exptl_crystal_size_min 0.1
_refine_diff_density_max 0.894
_refine_diff_density_min -1.193
_refine_diff_density_rms 0.154
_refine_ls_extinction_method none
_refine_ls_goodness_of_fit_ref 1.001
_refine_ls_hydrogen_treatment mixed
_refine_ls_matrix_type full
_refine_ls_number_parameters 325
_refine_ls_number_reflns 7925
_refine_ls_number_restraints 0
_refine_ls_restrained_S_all 1.001
_refine_ls_R_factor_all 0.1040
_refine_ls_R_factor_gt 0.0453
_refine_ls_shift/su_max 0.001
_refine_ls_shift/su_mean 0.000
_refine_ls_structure_factor_coef Fsqd
_refine_ls_weighting_details 'calc w=1/[\s^2^(Fo^2^)+(0.0466P)^2^+0.0000P] where P=(Fo^2^+2Fc^2^)/3'
_refine_ls_weighting_scheme calc
_refine_ls_wR_factor_gt 0.0912
_refine_ls_wR_factor_ref 0.1102
_reflns_number_gt 4641
_reflns_number_total 7925
_reflns_threshold_expression >2sigma(I)
_cod_data_source_file ic010421x_6.cif
_cod_data_source_block (Et4N)[W(SPh)2(S2C2Me2)2]
_cod_depositor_comments
;
The following automatic conversions were performed:

'_symmetry_cell_setting' value 'Orthorhombic' changed to
'orthorhombic' according to the built-in table from CIF Core
dictionary named 'cif_core.dic' version 2.4.1 from 2010-06-29.

Automatic conversion script
Id: cif_fix_values 1646 2011-03-28 12:23:43Z adriana 
;
_cod_database_code 4320215

loop_
_symmetry_equiv_pos_as_xyz
'x, y, z'
'-x+1/2, -y, z+1/2'
'-x, y+1/2, -z+1/2'
'x+1/2, -y+1/2, -z'
'-x, -y, -z'
'x-1/2, y, -z-1/2'
'x, -y-1/2, z-1/2'
'-x-1/2, y-1/2, z'

loop_
_atom_site_label
_atom_site_type_symbol
_atom_site_fract_x
_atom_site_fract_y
_atom_site_fract_z
_atom_site_U_iso_or_equiv
_atom_site_adp_type
_atom_site_occupancy
_atom_site_symmetry_multiplicity
_atom_site_calc_flag
_atom_site_refinement_flags
_atom_site_disorder_assembly
_atom_site_disorder_group
W1 W 0.582581(18) 0.148352(13) 0.387365(10) 0.02730(8) Uani 1 1 d . . .
S4 S 0.58147(14) 0.08225(9) 0.30528(7) 0.0425(4) Uani 1 1 d . . .
S2 S 0.74675(13) 0.10546(9) 0.40090(7) 0.0390(4) Uani 1 1 d . . .
S3 S 0.40708(12) 0.13200(9) 0.37687(7) 0.0343(4) Uani 1 1 d . . .
S1 S 0.56297(13) 0.10287(10) 0.47785(7) 0.0413(4) Uani 1 1 d . . .
S5 S 0.52468(12) 0.24646(9) 0.43685(7) 0.0343(4) Uani 1 1 d . . .
S6 S 0.67068(12) 0.22493(9) 0.32611(6) 0.0327(4) Uani 1 1 d . . .
C9 C 0.4797(5) 0.3097(3) 0.3921(3) 0.0335(15) Uani 1 1 d . . .
C16 C 0.7357(5) 0.3522(4) 0.3331(3) 0.0483(18) Uani 1 1 d . . .
H16A H 0.7113 0.3556 0.2968 0.058 Uiso 1 1 calc R . .
C10 C 0.4386(5) 0.2979(4) 0.3390(3) 0.0463(19) Uani 1 1 d . . .
H10A H 0.4414 0.2554 0.3239 0.056 Uiso 1 1 calc R . .
C15 C 0.7244(4) 0.2933(3) 0.3620(3) 0.0315(15) Uani 1 1 d . . .
C6 C 0.4584(5) 0.0624(4) 0.2871(3) 0.0406(17) Uani 1 1 d . . .
C2 C 0.7494(6) 0.0575(3) 0.4619(3) 0.0397(16) Uani 1 1 d . . .
C5 C 0.3814(5) 0.0826(3) 0.3193(3) 0.0344(16) Uani 1 1 d . . .
C20 C 0.7633(5) 0.2900(4) 0.4161(3) 0.0397(17) Uani 1 1 d . . .
H20A H 0.7574 0.2509 0.4364 0.048 Uiso 1 1 calc R . .
C11 C 0.3943(6) 0.3480(4) 0.3091(4) 0.056(2) Uani 1 1 d . . .
H11A H 0.3658 0.3388 0.2744 0.067 Uiso 1 1 calc R . .
C17 C 0.7829(6) 0.4066(4) 0.3574(4) 0.057(2) Uani 1 1 d . . .
H17A H 0.7878 0.4462 0.3377 0.068 Uiso 1 1 calc R . .
C1 C 0.6711(5) 0.0590(3) 0.4962(3) 0.0418(18) Uani 1 1 d . . .
C19 C 0.8103(5) 0.3440(4) 0.4398(3) 0.050(2) Uani 1 1 d . . .
H19A H 0.8343 0.3412 0.4763 0.060 Uiso 1 1 calc R . .
C3 C 0.6635(6) 0.0207(4) 0.5504(3) 0.059(2) Uani 1 1 d . . .
H3A H 0.7259 -0.0018 0.5574 0.088 Uiso 1 1 calc R . .
H3B H 0.6101 -0.0113 0.5477 0.088 Uiso 1 1 calc R . .
H3C H 0.6496 0.0508 0.5805 0.088 Uiso 1 1 calc R . .
C18 C 0.8222(6) 0.4019(4) 0.4103(4) 0.060(2) Uani 1 1 d . . .
H18A H 0.8565 0.4376 0.4260 0.072 Uiso 1 1 calc R . .
C7 C 0.2734(6) 0.0666(4) 0.3073(4) 0.064(2) Uani 1 1 d . . .
H7A H 0.2694 0.0397 0.2742 0.096 Uiso 1 1 calc R . .
H7B H 0.2365 0.1070 0.3017 0.096 Uiso 1 1 calc R . .
H7C H 0.2452 0.0427 0.3383 0.096 Uiso 1 1 calc R . .
C14 C 0.4784(7) 0.3743(4) 0.4116(4) 0.060(2) Uani 1 1 d . . .
H14A H 0.5072 0.3840 0.4460 0.072 Uiso 1 1 calc R . .
C4 C 0.8440(6) 0.0184(4) 0.4715(4) 0.064(3) Uani 1 1 d . . .
H4A H 0.8381 -0.0063 0.5056 0.096 Uiso 1 1 calc R . .
H4B H 0.9002 0.0482 0.4741 0.096 Uiso 1 1 calc R . .
H4C H 0.8543 -0.0116 0.4409 0.096 Uiso 1 1 calc R . .
C12 C 0.3916(7) 0.4107(5) 0.3295(4) 0.074(3) Uani 1 1 d . . .
H12A H 0.3608 0.4445 0.3094 0.089 Uiso 1 1 calc R . .
C8 C 0.4442(6) 0.0217(5) 0.2343(3) 0.069(3) Uani 1 1 d . . .
H8A H 0.3736 0.0148 0.2278 0.104 Uiso 1 1 calc R . .
H8B H 0.4770 -0.0205 0.2385 0.104 Uiso 1 1 calc R . .
H8C H 0.4730 0.0449 0.2031 0.104 Uiso 1 1 calc R . .
C13 C 0.4355(8) 0.4238(5) 0.3810(5) 0.084(3) Uani 1 1 d . . .
H13A H 0.4356 0.4670 0.3948 0.100 Uiso 1 1 calc R . .
C1S C 1.0325(6) 0.3161(4) 0.3683(3) 0.0479(19) Uani 1 1 d . . .
H1SA H 1.0439 0.3352 0.4050 0.058 Uiso 1 1 calc R . .
H1SB H 0.9603 0.3135 0.3628 0.058 Uiso 1 1 calc R . .
C3S C 1.0540(5) 0.2134(4) 0.3121(3) 0.0424(19) Uani 1 1 d . . .
H3SA H 1.0868 0.2391 0.2831 0.051 Uiso 1 1 calc R . .
H3SB H 1.0849 0.1698 0.3125 0.051 Uiso 1 1 calc R . .
C5S C 1.1871(5) 0.2463(4) 0.3770(3) 0.051(2) Uani 1 1 d . . .
H5SA H 1.2108 0.2008 0.3754 0.062 Uiso 1 1 calc R . .
H5SB H 1.2187 0.2704 0.3466 0.062 Uiso 1 1 calc R . .
C6S C 1.2209(5) 0.2764(4) 0.4314(3) 0.057(2) Uani 1 1 d . . .
H6SA H 1.2931 0.2747 0.4337 0.086 Uiso 1 1 calc R . .
H6SB H 1.1923 0.2520 0.4619 0.086 Uiso 1 1 calc R . .
H6SC H 1.1991 0.3218 0.4332 0.086 Uiso 1 1 calc R . .
C4S C 0.9441(5) 0.2056(4) 0.2970(3) 0.053(2) Uani 1 1 d . . .
H4SA H 0.9386 0.1842 0.2613 0.079 Uiso 1 1 calc R . .
H4SB H 0.9129 0.2486 0.2953 0.079 Uiso 1 1 calc R . .
H4SC H 0.9110 0.1792 0.3248 0.079 Uiso 1 1 calc R . .
C7S C 1.0202(6) 0.2087(4) 0.4142(3) 0.048(2) Uani 1 1 d . . .
H7SA H 1.0288 0.2326 0.4490 0.058 Uiso 1 1 calc R . .
H7SB H 0.9488 0.2081 0.4057 0.058 Uiso 1 1 calc R . .
C2S C 1.0759(7) 0.3628(4) 0.3248(4) 0.073(3) Uani 1 1 d . . .
H2SA H 1.0447 0.4056 0.3283 0.109 Uiso 1 1 calc R . .
H2SB H 1.0633 0.3452 0.2882 0.109 Uiso 1 1 calc R . .
H2SC H 1.1472 0.3670 0.3305 0.109 Uiso 1 1 calc R . .
C8S C 1.0545(8) 0.1390(5) 0.4225(4) 0.082(3) Uani 1 1 d . . .
H8SA H 1.0162 0.1190 0.4520 0.123 Uiso 1 1 calc R . .
H8SB H 1.1246 0.1388 0.4323 0.123 Uiso 1 1 calc R . .
H8SC H 1.0449 0.1144 0.3886 0.123 Uiso 1 1 calc R . .
N1S N 1.0745(4) 0.2466(3) 0.3680(2) 0.0383(14) Uani 1 1 d . . .

loop_
_atom_site_aniso_label
_atom_site_aniso_U_11
_atom_site_aniso_U_22
_atom_site_aniso_U_33
_atom_site_aniso_U_23
_atom_site_aniso_U_13
_atom_site_aniso_U_12
W1 0.02600(12) 0.03092(14) 0.02497(13) 0.00173(12) -0.00045(11) 0.00066(12)
S4 0.0402(10) 0.0476(11) 0.0398(10) -0.0114(8) 0.0032(8) 0.0021(9)
S2 0.0308(8) 0.0425(10) 0.0436(10) 0.0065(8) -0.0034(8) 0.0010(8)
S3 0.0285(8) 0.0402(10) 0.0344(9) 0.0004(7) -0.0008(7) 0.0005(7)
S1 0.0445(10) 0.0482(12) 0.0313(9) 0.0097(8) -0.0019(7) 0.0000(9)
S5 0.0369(9) 0.0383(10) 0.0278(9) -0.0025(7) 0.0017(7) 0.0013(8)
S6 0.0333(9) 0.0375(10) 0.0272(9) 0.0023(7) 0.0027(7) -0.0026(7)
C9 0.032(3) 0.032(4) 0.037(4) -0.002(3) 0.011(3) 0.001(3)
C16 0.048(4) 0.044(5) 0.053(4) 0.010(4) 0.008(4) -0.002(4)
C10 0.038(4) 0.051(5) 0.050(5) 0.007(4) -0.003(3) 0.004(3)
C15 0.025(3) 0.032(4) 0.038(4) 0.004(3) 0.013(3) 0.001(3)
C6 0.049(4) 0.042(5) 0.031(4) 0.000(3) -0.011(3) 0.000(4)
C2 0.045(4) 0.033(4) 0.041(4) 0.002(3) -0.008(3) 0.000(3)
C5 0.040(4) 0.029(4) 0.034(4) 0.000(3) -0.007(3) -0.004(3)
C20 0.027(4) 0.054(5) 0.038(4) -0.005(3) 0.001(3) 0.000(3)
C11 0.045(5) 0.062(6) 0.059(5) 0.020(5) 0.005(4) 0.013(4)
C17 0.050(5) 0.028(5) 0.093(7) -0.004(4) 0.004(5) -0.006(4)
C1 0.048(4) 0.033(4) 0.044(4) 0.011(3) -0.014(3) -0.007(3)
C19 0.038(4) 0.055(6) 0.057(5) -0.022(4) 0.003(4) 0.000(4)
C3 0.071(6) 0.051(5) 0.054(5) 0.022(4) -0.021(4) -0.011(4)
C18 0.040(5) 0.044(5) 0.096(7) -0.030(5) 0.004(5) -0.004(4)
C7 0.049(5) 0.068(6) 0.074(6) -0.007(5) -0.018(4) -0.006(4)
C14 0.084(7) 0.036(5) 0.061(5) -0.004(4) 0.003(5) 0.001(5)
C4 0.055(5) 0.043(5) 0.094(7) 0.007(5) -0.036(5) 0.008(4)
C12 0.072(6) 0.062(7) 0.087(8) 0.033(6) 0.010(5) 0.022(5)
C8 0.075(6) 0.082(7) 0.051(5) -0.023(5) -0.019(4) 0.004(5)
C13 0.114(9) 0.039(5) 0.097(8) 0.013(5) 0.026(7) 0.022(6)
C1S 0.051(5) 0.045(5) 0.048(5) -0.011(4) 0.003(4) 0.008(4)
C3S 0.037(4) 0.067(6) 0.022(3) -0.005(3) 0.006(3) 0.005(4)
C5S 0.034(4) 0.072(6) 0.048(5) -0.002(4) 0.007(3) 0.006(4)
C6S 0.041(5) 0.083(7) 0.047(5) -0.008(4) -0.009(4) 0.002(4)
C4S 0.039(4) 0.077(6) 0.042(4) -0.020(4) -0.008(3) 0.009(4)
C7S 0.045(4) 0.071(6) 0.029(4) 0.006(4) 0.008(3) -0.002(4)
C2S 0.085(7) 0.060(6) 0.073(6) 0.021(5) -0.013(5) 0.004(5)
C8S 0.090(7) 0.088(8) 0.068(7) 0.024(6) 0.005(5) -0.028(6)
N1S 0.032(3) 0.055(4) 0.029(3) -0.006(3) 0.006(2) 0.004(3)

loop_
_atom_type_symbol
_atom_type_description
_atom_type_scat_dispersion_real
_atom_type_scat_dispersion_imag
_atom_type_scat_source
C C 0.0033 0.0016 'International Tables Vol C Tables 4.2.6.8 and 6.1.1.4'
H H 0.0000 0.0000 'International Tables Vol C Tables 4.2.6.8 and 6.1.1.4'
N N 0.0061 0.0033 'International Tables Vol C Tables 4.2.6.8 and 6.1.1.4'
S S 0.1246 0.1234 'International Tables Vol C Tables 4.2.6.8 and 6.1.1.4'
W W -0.8490 6.8722 'International Tables Vol C Tables 4.2.6.8 and 6.1.1.4'

loop_
_geom_angle_atom_site_label_1
_geom_angle_atom_site_label_2
_geom_angle_atom_site_label_3
_geom_angle
_geom_angle_site_symmetry_1
_geom_angle_site_symmetry_3
_geom_angle_publ_flag
S1 W1 S3 86.27(6) . . ?
S1 W1 S2 80.48(6) . . ?
S3 W1 S2 150.51(6) . . ?
S1 W1 S4 122.68(7) . . ?
S3 W1 S4 80.09(6) . . ?
S2 W1 S4 85.09(6) . . ?
S1 W1 S6 148.39(6) . . ?
S3 W1 S6 119.90(6) . . ?
S2 W1 S6 82.58(6) . . ?
S4 W1 S6 81.92(6) . . ?
S1 W1 S5 80.43(6) . . ?
S3 W1 S5 81.56(6) . . ?
S2 W1 S5 121.45(6) . . ?
S4 W1 S5 149.11(6) . . ?
S6 W1 S5 86.00(6) . . ?
C6 S4 W1 110.0(2) . . ?
C2 S2 W1 109.5(3) . . ?
C5 S3 W1 111.0(2) . . ?
C1 S1 W1 109.7(3) . . ?
C9 S5 W1 113.4(2) . . ?
C15 S6 W1 113.2(2) . . ?
C14 C9 C10 117.4(7) . . ?
C14 C9 S5 118.5(6) . . ?
C10 C9 S5 123.9(5) . . ?
C15 C16 C17 121.1(8) . . ?
C11 C10 C9 121.1(8) . . ?
C16 C15 C20 117.6(7) . . ?
C16 C15 S6 117.9(6) . . ?
C20 C15 S6 124.2(5) . . ?
C5 C6 C8 123.1(7) . . ?
C5 C6 S4 120.1(5) . . ?
C8 C6 S4 116.7(6) . . ?
C1 C2 C4 125.1(7) . . ?
C1 C2 S2 119.2(6) . . ?
C4 C2 S2 115.7(6) . . ?
C6 C5 C7 123.6(6) . . ?
C6 C5 S3 118.7(5) . . ?
C7 C5 S3 117.7(5) . . ?
C19 C20 C15 121.0(7) . . ?
C12 C11 C10 120.5(9) . . ?
C18 C17 C16 120.3(8) . . ?
C2 C1 C3 124.9(7) . . ?
C2 C1 S1 120.1(5) . . ?
C3 C1 S1 114.9(6) . . ?
C18 C19 C20 120.7(8) . . ?
C19 C18 C17 119.2(8) . . ?
C13 C14 C9 120.8(9) . . ?
C11 C12 C13 119.2(8) . . ?
C14 C13 C12 120.9(9) . . ?
N1S C1S C2S 115.6(6) . . ?
C4S C3S N1S 115.4(5) . . ?
C6S C5S N1S 114.7(6) . . ?
C8S C7S N1S 115.1(6) . . ?
C1S N1S C5S 111.7(6) . . ?
C1S N1S C3S 110.3(5) . . ?
C5S N1S C3S 107.5(5) . . ?
C1S N1S C7S 106.7(5) . . ?
C5S N1S C7S 111.3(5) . . ?
C3S N1S C7S 109.4(5) . . ?

loop_
_geom_bond_atom_site_label_1
_geom_bond_atom_site_label_2
_geom_bond_distance
_geom_bond_site_symmetry_2
_geom_bond_publ_flag
W1 S1 2.3666(17) . ?
W1 S3 2.3676(16) . ?
W1 S2 2.3678(17) . ?
W1 S4 2.3742(17) . ?
W1 S6 2.4291(16) . ?
W1 S5 2.4295(17) . ?
S4 C6 1.738(7) . ?
S2 C2 1.752(7) . ?
S3 C5 1.734(7) . ?
S1 C1 1.742(7) . ?
S5 C9 1.769(7) . ?
S6 C15 1.773(7) . ?
C9 C14 1.383(10) . ?
C9 C10 1.403(9) . ?
C16 C15 1.383(9) . ?
C16 C17 1.389(10) . ?
C10 C11 1.371(10) . ?
C15 C20 1.396(9) . ?
C6 C5 1.345(9) . ?
C6 C8 1.519(10) . ?
C2 C1 1.326(10) . ?
C2 C4 1.500(10) . ?
C5 C7 1.497(9) . ?
C20 C19 1.376(9) . ?
C11 C12 1.356(12) . ?
C17 C18 1.375(11) . ?
C1 C3 1.513(9) . ?
C19 C18 1.374(11) . ?
C14 C13 1.363(12) . ?
C12 C13 1.388(13) . ?
C1S N1S 1.508(9) . ?
C1S C2S 1.517(11) . ?
C3S C4S 1.513(9) . ?
C3S N1S 1.520(8) . ?
C5S C6S 1.505(9) . ?
C5S N1S 1.511(8) . ?
C7S C8S 1.489(11) . ?
C7S N1S 1.525(8) . ?
